data_9010043
loop_
_publ_author_name
'Hawthorne, F. C.'
'Ungaretti, L.'
'Oberti, R.'
'Bottazzi, P.'
'Czamanske, G. K.'

_publ_section_title
;
 Li: an important component in igneous alkali amphiboles
 Sample: A(13)
;
_journal_name_full 'American Mineralogist'
_journal_page_first 733
_journal_page_last 745
_journal_volume 78
_journal_year 1993
_chemical_formula_sum
;Al0.112 Ca0.05 F0.3 Fe4.48 H1.7 K0.521 Li0.22 Mg0.04 Mn0.14 Na2.231 O23.7
 Si7.928 Ti0.06 Zn0.02
;
_chemical_name_mineral Arfvedsonite
_space_group_IT_number 12
_symmetry_space_group_name_Hall '-C 2y'
_symmetry_space_group_name_H-M 'C 1 2/m 1'
_cell_angle_alpha 90
_cell_angle_beta 103.92
_cell_angle_gamma 90
_cell_formula_units_Z 2
_cell_length_a 9.986
_cell_length_b 18.042
_cell_length_c 5.314
_cell_volume 929.293
_database_code_amcsd 0001598
_exptl_crystal_density_diffrn 3.397
_cod_original_formula_sum
;O23.7 F.3 Si7.928 Al.112 Mg.04 Fe4.48 Ti.06 Zn.02 Li.22 Mn.14 Na2.231 Ca.05
 K.521 H1.7
;
_cod_database_code 9010043

loop_
_space_group_symop_operation_xyz
x,y,z
1/2+x,1/2+y,z
x,-y,z
1/2+x,1/2-y,z
-x,y,-z
1/2-x,1/2+y,-z
-x,-y,-z
1/2-x,1/2-y,-z

loop_
_atom_site_label
_atom_site_fract_x
_atom_site_fract_y
_atom_site_fract_z
_atom_site_occupancy
_atom_site_U_iso_or_equiv
_atom_site_type_symbol
_atom_site_attached_hydrogens
O1 0.11010 0.09130 0.20770 1.00000 0.00988 O 0
O2 0.12020 0.17260 0.73320 1.00000 0.01064 O 0
O3 0.10820 0.00000 0.70810 0.85000 0.01254 O 0
F 0.10820 0.00000 0.70810 0.15000 0.01254 F 0
O4 0.36400 0.24750 0.79920 1.00000 0.01292 O 0
O5 0.34490 0.12680 0.08040 1.00000 0.01089 O 0
O6 0.33760 0.11830 0.58140 1.00000 0.01165 O 0
O7 0.32760 0.00000 0.29720 1.00000 0.01305 O 0
SiT1 0.27500 0.08600 0.29090 0.99100 0.00697 Si 0
AlT1 0.27500 0.08600 0.29090 0.00900 0.00697 Al 0
SiT2 0.28670 0.17080 0.79980 0.99100 0.00697 Si 0
AlT2 0.28670 0.17080 0.79980 0.00900 0.00697 Al 0
MgM1 0.00000 0.09090 0.50000 0.02000 0.00925 Mg 0
Fe2+M1 0.00000 0.09090 0.50000 0.98000 0.00925 Fe 0
Fe2+M2 0.00000 0.18390 0.00000 0.34000 0.00747 Fe 0
Fe3+M2 0.00000 0.18390 0.00000 0.60000 0.00747 Fe 0
TiM2 0.00000 0.18390 0.00000 0.03000 0.00747 Ti 0
ZnM2 0.00000 0.18390 0.00000 0.01000 0.00747 Zn 0
AlM2 0.00000 0.18390 0.00000 0.02000 0.00747 Al 0
LiM3 0.00000 0.00000 0.00000 0.22000 0.00861 Li 0
Fe2+M3 0.00000 0.00000 0.00000 0.64000 0.00861 Fe 0
MnM3 0.00000 0.00000 0.00000 0.14000 0.00861 Mn 0
NaM4 0.00000 0.27780 0.50000 0.97500 0.01722 Na 0
CaM4 0.00000 0.27780 0.50000 0.02500 0.01722 Ca 0
KA 0.00000 0.50000 0.00000 0.37700 0.04040 K 0
NaA 0.00000 0.50000 0.00000 0.20300 0.04040 Na 0
KAm 0.03860 0.50000 0.09370 0.05900 0.04104 K 0
NaAm 0.03860 0.50000 0.09370 0.03200 0.04104 Na 0
KA2 0.00000 0.47000 0.00000 0.01300 0.03800 K 0
NaA2 0.00000 0.47000 0.00000 0.00700 0.03800 Na 0
H 0.18700 0.00000 0.74800 0.85000 0.01039 H 0

loop_
_cod_changelog_entry_id
_cod_changelog_entry_author
_cod_changelog_entry_date
_cod_changelog_entry_text
1
;cod-tools version 3.8.0
Id: cif_guess_AMCSD_atom_types 9581 2023-05-17 12:35:41Z saulius
;
2023-05-23T09:20:49+03:00
;Derived atom types and hydrogen counts
from atom names that follow the AMCSD naming convention
(Wat == water, O-H == hydroxyl).
;

loop_
_cod_related_entry_id
_cod_related_entry_database
_cod_related_entry_code
1 AMCSD 0001598
